data_1547949
loop_
_publ_author_name
'Stefania Tomyn'
'Sergii I. Shylin'
'Dmytro Bykov'
'Vadim Ksenofontov'
'Elzbieta Gumienna-Kontecka'
'Volodymyr Bon'
'Igor O. Fritsky'

_publ_section_title
;
 Indefinitely stable iron(IV) cage complexes formed in water by air
 oxidation
;
_journal_name_full 'Nature Communications'
_journal_page_first 14099
_journal_paper_doi 10.1038/ncomms14099
_journal_volume 8
_journal_year 2017
_chemical_formula_moiety 'C12 H16 Ca Fe N12 O8, C3 H8 O, 4(H2 O)'
_chemical_formula_sum 'C15 H32 Ca Fe N12 O13'
_chemical_formula_weight 684.45
_space_group_crystal_system triclinic
_space_group_IT_number 2
_space_group_name_Hall '-P 1'
_space_group_name_H-M_alt 'P -1'
_symmetry_space_group_name_Hall '-P 1'
_symmetry_space_group_name_H-M 'P -1'
_atom_sites_solution_hydrogens mixed
_cell_angle_alpha 87.085(4)
_cell_angle_beta 73.158(4)
_cell_angle_gamma 84.015(4)
_cell_formula_units_Z 2
_cell_length_a 9.4448(6)
_cell_length_b 12.0118(8)
_cell_length_c 12.3759(8)
_cell_measurement_reflns_used 1137
_cell_measurement_temperature 293(2)
_cell_measurement_theta_max 26.05
_cell_measurement_theta_min 1.90
_cell_volume 1336.17(15)
_computing_cell_refinement 'SAINT (Bruker, 2005)'
_computing_data_collection 'APEX2 (Bruker, 2005)'
_computing_data_reduction 'SAINT (Bruker, 2005)'
_computing_molecular_graphics 'PLATON (Spek, 2009)'
_computing_publication_material 'publCIF (Westrip, 2010)'
_computing_structure_refinement 'SHELXL-2014/7 (Sheldrick, 2014)'
_computing_structure_solution 'SHELXS-97 (Sheldrick, 1997)'
_diffrn_ambient_temperature 293(2)
_diffrn_detector_area_resol_mean 9
_diffrn_measured_fraction_theta_full 0.990
_diffrn_measured_fraction_theta_max 0.981
_diffrn_measurement_device '95mm CCD camera on \k-goniostat'
_diffrn_measurement_device_type 'Bruker APEXII CCD'
_diffrn_measurement_method '\f scans and \w scans with \k offset'
_diffrn_radiation_monochromator 'horizontally mounted graphite crystal'
_diffrn_radiation_source 'fine-focus sealed tube'
_diffrn_radiation_type MoK\a
_diffrn_radiation_wavelength 0.71073
_diffrn_reflns_av_R_equivalents 0.1068
_diffrn_reflns_av_unetI/netI 0.2195
_diffrn_reflns_Laue_measured_fraction_full 0.990
_diffrn_reflns_Laue_measured_fraction_max 0.981
_diffrn_reflns_limit_h_max 10
_diffrn_reflns_limit_h_min -11
_diffrn_reflns_limit_k_max 15
_diffrn_reflns_limit_k_min -15
_diffrn_reflns_limit_l_max 15
_diffrn_reflns_limit_l_min -15
_diffrn_reflns_number 11544
_diffrn_reflns_point_group_measured_fraction_full 0.990
_diffrn_reflns_point_group_measured_fraction_max 0.981
_diffrn_reflns_theta_full 25.000
_diffrn_reflns_theta_max 26.382
_diffrn_reflns_theta_min 1.705
_exptl_absorpt_coefficient_mu 0.843
_exptl_absorpt_correction_T_max 0.9022
_exptl_absorpt_correction_T_min 0.8135
_exptl_absorpt_correction_type multi-scan
_exptl_absorpt_process_details 'SADABS v.2.10 (Sheldrick, 2003)'
_exptl_crystal_colour black
_exptl_crystal_density_diffrn 1.701
_exptl_crystal_description block
_exptl_crystal_F_000 712
_exptl_crystal_size_max 0.22
_exptl_crystal_size_mid 0.13
_exptl_crystal_size_min 0.10
_refine_diff_density_max 0.660
_refine_diff_density_min -0.679
_refine_diff_density_rms 0.122
_refine_ls_extinction_coef 0.0037(8)
_refine_ls_extinction_expression Fc^*^=kFc[1+0.001xFc^2^\l^3^/sin(2\q)]^-1/4^
_refine_ls_extinction_method 'SHELXL-2014/7 (Sheldrick 2014'
_refine_ls_goodness_of_fit_ref 0.926
_refine_ls_hydrogen_treatment mixed
_refine_ls_matrix_type full
_refine_ls_number_parameters 412
_refine_ls_number_reflns 5360
_refine_ls_number_restraints 18
_refine_ls_restrained_S_all 0.940
_refine_ls_R_factor_all 0.1793
_refine_ls_R_factor_gt 0.0745
_refine_ls_shift/su_max 0.000
_refine_ls_shift/su_mean 0.000
_refine_ls_structure_factor_coef Fsqd
_refine_ls_weighting_details 'w=1/[\s^2^(Fo^2^)+(0.0496P)^2^] where P=(Fo^2^+2Fc^2^)/3'
_refine_ls_weighting_scheme calc
_refine_ls_wR_factor_gt 0.1217
_refine_ls_wR_factor_ref 0.1589
_reflns_Friedel_coverage 0.000
_reflns_Friedel_fraction_full .
_reflns_Friedel_fraction_max .
_reflns_number_gt 2450
_reflns_number_total 5360
_reflns_threshold_expression 'I > 2\s(I)'
_cod_data_source_file ncomms14099-s4.cif
_cod_data_source_block 5
_cod_database_code 1547949
_shelx_space_group_comment
;
The symmetry employed for this shelxl refinement is uniquely defined
by the following loop, which should always be used as a source of
symmetry information in preference to the above space-group names.
They are only intended as comments.
;

loop_
_space_group_symop_operation_xyz
'x, y, z'
'-x, -y, -z'

loop_
_atom_site_label
_atom_site_type_symbol
_atom_site_fract_x
_atom_site_fract_y
_atom_site_fract_z
_atom_site_U_iso_or_equiv
_atom_site_adp_type
_atom_site_occupancy
_atom_site_site_symmetry_order
_atom_site_calc_flag
_atom_site_refinement_flags_posn
_atom_site_refinement_flags_adp
_atom_site_refinement_flags_occupancy
_atom_site_disorder_assembly
_atom_site_disorder_group
Fe1 Fe 0.30060(11) 0.69481(8) 0.72289(7) 0.0202(3) Uani 1 1 d . . . . .
Ca1 Ca -0.13060(15) 0.42636(11) 0.63976(10) 0.0200(4) Uani 1 1 d . . . . .
O1 O 0.7165(5) 0.5698(4) 0.5575(3) 0.0250(12) Uani 1 1 d . . . . .
O2 O 0.6394(5) 0.4901(4) 0.7753(3) 0.0255(12) Uani 1 1 d . . . . .
O3 O -0.0412(5) 0.5049(4) 0.7841(3) 0.0227(11) Uani 1 1 d . . . . .
O4 O 0.0336(5) 0.5766(3) 0.5628(3) 0.0218(11) Uani 1 1 d . . . . .
O5 O 0.1779(5) 0.9494(4) 0.9357(3) 0.0326(13) Uani 1 1 d . . . . .
O6 O 0.2461(6) 1.0313(4) 0.7113(4) 0.0357(14) Uani 1 1 d . . . . .
N1 N 0.2365(6) 0.6444(4) 0.5978(4) 0.0199(13) Uani 1 1 d . . . . .
N2 N 0.2827(6) 0.6872(5) 0.4838(4) 0.0206(14) Uani 1 1 d . . . . .
N3 N 0.5233(6) 0.7347(4) 0.5008(4) 0.0209(13) Uani 1 1 d . . . . .
N4 N 0.4982(6) 0.6906(4) 0.6133(4) 0.0191(13) Uani 1 1 d . . . . .
N5 N 0.4015(6) 0.5714(4) 0.7870(4) 0.0215(14) Uani 1 1 d . . . . .
N6 N 0.3526(6) 0.5362(4) 0.9030(4) 0.0235(14) Uani 1 1 d . . . . .
N7 N 0.0913(6) 0.5973(4) 0.9236(4) 0.0206(14) Uani 1 1 d . . . . .
N8 N 0.1157(6) 0.6325(4) 0.8093(4) 0.0194(13) Uani 1 1 d . . . . .
N9 N 0.2499(6) 0.7259(4) 0.9643(4) 0.0197(13) Uani 1 1 d . . . . .
N10 N 0.2868(6) 0.7779(5) 0.8570(4) 0.0226(14) Uani 1 1 d . . . . .
N11 N 0.2655(6) 0.8435(4) 0.6667(4) 0.0208(13) Uani 1 1 d . . . . .
N12 N 0.3050(6) 0.8739(4) 0.5495(4) 0.0250(14) Uani 1 1 d . . . . .
C1 C 0.4453(7) 0.6722(6) 0.4399(5) 0.0222(17) Uani 1 1 d . . . . .
H1A H 0.4737 0.6957 0.3610 0.027 Uiso 1 1 calc R U . . .
H1B H 0.4777 0.5931 0.4436 0.027 Uiso 1 1 calc R U . . .
C2 C 0.5960(8) 0.6059(6) 0.6245(5) 0.0221(17) Uani 1 1 d . . . . .
C3 C 0.5481(8) 0.5497(6) 0.7398(5) 0.0239(17) Uani 1 1 d . . . . .
C4 C 0.2010(7) 0.5039(5) 0.9320(5) 0.0232(17) Uani 1 1 d . . . . .
H4A H 0.1745 0.4734 1.0085 0.028 Uiso 1 1 calc R U . . .
H4B H 0.1973 0.4454 0.8820 0.028 Uiso 1 1 calc R U . . .
C5 C 0.0541(7) 0.5733(6) 0.7489(5) 0.0217(16) Uani 1 1 d . . . . .
C6 C 0.1101(8) 0.5993(5) 0.6252(5) 0.0209(16) Uani 1 1 d . . . . .
C7 C 0.0985(7) 0.6901(6) 0.9937(5) 0.0236(17) Uani 1 1 d . . . . .
H7A H 0.0684 0.6668 1.0727 0.028 Uiso 1 1 calc R U . . .
H7B H 0.0299 0.7528 0.9832 0.028 Uiso 1 1 calc R U . . .
C8 C 0.2319(8) 0.8867(6) 0.8555(5) 0.0217(16) Uani 1 1 d . . . . .
C9 C 0.2494(7) 0.9301(6) 0.7360(5) 0.0214(16) Uani 1 1 d . . . . .
C10 C 0.2314(8) 0.8091(5) 0.4883(5) 0.0263(17) Uani 1 1 d . . . . .
H10A H 0.2493 0.8391 0.4118 0.032 Uiso 1 1 calc R U . . .
H10B H 0.1251 0.8183 0.5242 0.032 Uiso 1 1 calc R U . . .
C11 C 0.4687(7) 0.8531(6) 0.5029(5) 0.0267(18) Uani 1 1 d . . . . .
H11A H 0.4980 0.8840 0.4266 0.032 Uiso 1 1 calc R U . . .
H11B H 0.5156 0.8923 0.5479 0.032 Uiso 1 1 calc R U . . .
C12 C 0.3567(8) 0.6321(5) 0.9730(5) 0.0229(17) Uani 1 1 d . . . . .
H12A H 0.3365 0.6072 1.0513 0.027 Uiso 1 1 calc R U . . .
H12B H 0.4558 0.6570 0.9494 0.027 Uiso 1 1 calc R U . . .
C13 C -0.3128(13) -0.1096(9) 0.7691(7) 0.072(3) Uani 1 1 d . . . . .
H13 H -0.3732 -0.1378 0.7259 0.086 Uiso 1 1 calc R U . . .
C14 C -0.4099(14) -0.0446(10) 0.8606(10) 0.126(5) Uani 1 1 d . U . . .
H14A H -0.4705 -0.0932 0.9144 0.189 Uiso 1 1 calc R U . . .
H14B H -0.4724 0.0099 0.8316 0.189 Uiso 1 1 calc R U . . .
H14C H -0.3516 -0.0070 0.8967 0.189 Uiso 1 1 calc R U . . .
C15 C -0.2312(15) -0.2034(12) 0.8071(12) 0.159(6) Uani 1 1 d . U . . .
H15A H -0.1435 -0.2258 0.7475 0.238 Uiso 1 1 calc R U . . .
H15B H -0.2922 -0.2646 0.8279 0.238 Uiso 1 1 calc R U . . .
H15C H -0.2032 -0.1825 0.8714 0.238 Uiso 1 1 calc R U . . .
O7 O -0.2085(9) -0.0408(6) 0.6951(5) 0.097(3) Uani 1 1 d . U . . .
H7 H -0.1654 -0.0023 0.7369 0.145 Uiso 1 1 d R U . . .
O1W O -0.2133(6) 0.2701(4) 0.7529(4) 0.0291(13) Uani 1 1 d . . . . .
H1W1 H -0.315(8) 0.270(6) 0.784(5) 0.044 Uiso 1 1 d . U . . .
H2W1 H -0.174(8) 0.212(6) 0.771(6) 0.044 Uiso 1 1 d . U . . .
O2W O 0.1005(5) 0.3118(4) 0.6129(4) 0.0272(13) Uani 1 1 d . . . . .
H1W2 H 0.178(8) 0.334(6) 0.566(5) 0.041 Uiso 1 1 d . U . . .
H2W2 H 0.115(8) 0.248(6) 0.591(6) 0.041 Uiso 1 1 d . U . . .
O3W O -0.0778(5) 0.0816(4) 0.8315(3) 0.0381(14) Uani 1 1 d . . . . .
H1W3 H -0.1117 0.0928 0.9135 0.057 Uiso 1 1 d R U . . .
H2W3 H 0.0038 0.0891 0.7984 0.057 Uiso 1 1 d R U . . .
O4W O -0.5172(6) 0.2864(5) 0.8609(4) 0.0362(15) Uani 1 1 d . . . . .
H1W4 H -0.580(9) 0.265(7) 0.840(6) 0.054 Uiso 1 1 d . U . . .
H2W4 H -0.542(8) 0.363(6) 0.877(6) 0.054 Uiso 1 1 d . U . . .
O5W O 0.2394(7) 0.2424(5) 0.7931(5) 0.0462(17) Uani 1 1 d . . . . .
H1W5 H 0.233(9) 0.171(7) 0.791(7) 0.069 Uiso 1 1 d . U . . .
H2W5 H 0.199(10) 0.263(7) 0.744(7) 0.069 Uiso 1 1 d . U . . .
O6W O 0.1242(7) 0.1055(5) 0.5296(5) 0.0486(17) Uani 1 1 d . . . . .
H1W6 H 0.178(9) 0.053(7) 0.559(6) 0.073 Uiso 1 1 d . U . . .
H2W6 H 0.141(9) 0.092(7) 0.452(6) 0.073 Uiso 1 1 d . U . . .

loop_
_atom_site_aniso_label
_atom_site_aniso_U_11
_atom_site_aniso_U_22
_atom_site_aniso_U_33
_atom_site_aniso_U_23
_atom_site_aniso_U_13
_atom_site_aniso_U_12
Fe1 0.0171(6) 0.0251(6) 0.0193(5) 0.0012(4) -0.0061(4) -0.0038(5)
Ca1 0.0164(8) 0.0266(9) 0.0165(7) 0.0013(6) -0.0038(6) -0.0033(6)
O1 0.016(3) 0.035(3) 0.021(3) 0.001(2) 0.000(2) -0.005(2)
O2 0.022(3) 0.029(3) 0.022(3) 0.005(2) -0.004(2) 0.005(2)
O3 0.020(3) 0.029(3) 0.019(2) 0.003(2) -0.005(2) -0.008(2)
O4 0.019(3) 0.028(3) 0.021(2) 0.000(2) -0.009(2) -0.007(2)
O5 0.042(4) 0.028(3) 0.024(3) -0.008(2) -0.006(3) 0.003(2)
O6 0.056(4) 0.023(3) 0.028(3) -0.002(2) -0.014(3) 0.000(3)
N1 0.015(3) 0.029(4) 0.015(3) 0.004(2) -0.002(3) -0.004(3)
N2 0.016(3) 0.035(4) 0.010(3) 0.009(3) -0.006(3) -0.001(3)
N3 0.020(3) 0.024(4) 0.018(3) 0.004(2) -0.007(3) -0.001(3)
N4 0.022(4) 0.020(3) 0.014(3) 0.005(2) -0.003(3) -0.004(3)
N5 0.019(4) 0.031(4) 0.012(3) 0.001(2) -0.001(3) -0.004(3)
N6 0.027(4) 0.030(4) 0.014(3) 0.001(3) -0.005(3) -0.003(3)
N7 0.017(3) 0.031(4) 0.012(3) 0.000(3) -0.002(3) -0.004(3)
N8 0.017(3) 0.028(4) 0.014(3) 0.001(2) -0.007(3) -0.002(3)
N9 0.015(3) 0.029(4) 0.016(3) 0.003(3) -0.005(3) -0.004(3)
N10 0.026(4) 0.026(4) 0.019(3) 0.006(3) -0.010(3) -0.012(3)
N11 0.021(4) 0.024(3) 0.016(3) 0.003(2) -0.005(3) -0.003(3)
N12 0.031(4) 0.028(4) 0.017(3) 0.006(3) -0.009(3) -0.002(3)
C1 0.019(4) 0.029(4) 0.018(4) -0.001(3) -0.004(3) -0.006(3)
C2 0.015(4) 0.026(4) 0.026(4) 0.004(3) -0.006(3) -0.009(3)
C3 0.023(5) 0.023(4) 0.022(4) 0.002(3) -0.002(3) -0.004(3)
C4 0.023(4) 0.026(4) 0.020(4) 0.004(3) -0.006(3) -0.003(3)
C5 0.015(4) 0.023(4) 0.022(4) 0.002(3) 0.001(3) 0.002(3)
C6 0.021(4) 0.023(4) 0.018(4) 0.000(3) -0.006(3) 0.004(3)
C7 0.019(4) 0.038(5) 0.014(3) -0.005(3) -0.005(3) 0.003(3)
C8 0.023(4) 0.021(4) 0.027(4) 0.004(3) -0.015(3) -0.008(3)
C9 0.018(4) 0.023(4) 0.025(4) -0.001(3) -0.009(3) -0.002(3)
C10 0.026(4) 0.028(4) 0.021(4) 0.003(3) -0.003(3) 0.005(3)
C11 0.026(5) 0.034(5) 0.020(4) 0.004(3) -0.006(3) -0.007(4)
C12 0.024(4) 0.028(4) 0.019(4) 0.002(3) -0.011(3) -0.002(3)
C13 0.094(9) 0.076(8) 0.049(6) -0.001(6) -0.020(6) -0.028(7)
C14 0.107(8) 0.120(8) 0.148(8) -0.052(7) -0.020(7) -0.022(7)
C15 0.125(9) 0.136(9) 0.204(10) 0.056(8) -0.042(8) 0.001(7)
O7 0.145(6) 0.097(5) 0.059(4) 0.002(4) -0.026(4) -0.069(5)
O1W 0.025(3) 0.025(3) 0.036(3) 0.005(2) -0.008(3) -0.001(3)
O2W 0.017(3) 0.033(3) 0.030(3) 0.003(3) -0.005(2) -0.003(3)
O3W 0.036(3) 0.048(4) 0.024(3) -0.003(2) -0.001(2) 0.007(3)
O4W 0.029(4) 0.034(3) 0.048(3) 0.002(3) -0.014(3) -0.006(3)
O5W 0.055(4) 0.037(4) 0.057(4) -0.012(3) -0.030(3) -0.007(3)
O6W 0.066(5) 0.043(4) 0.044(4) -0.009(3) -0.031(3) 0.010(3)

loop_
_atom_type_symbol
_atom_type_description
_atom_type_scat_dispersion_real
_atom_type_scat_dispersion_imag
_atom_type_scat_source
C C 0.0033 0.0016 'International Tables Vol C Tables 4.2.6.8 and 6.1.1.4'
H H 0.0000 0.0000 'International Tables Vol C Tables 4.2.6.8 and 6.1.1.4'
N N 0.0061 0.0033 'International Tables Vol C Tables 4.2.6.8 and 6.1.1.4'
O O 0.0106 0.0060 'International Tables Vol C Tables 4.2.6.8 and 6.1.1.4'
Ca Ca 0.2262 0.3064 'International Tables Vol C Tables 4.2.6.8 and 6.1.1.4'
Fe Fe 0.3463 0.8444 'International Tables Vol C Tables 4.2.6.8 and 6.1.1.4'

loop_
_geom_angle_atom_site_label_1
_geom_angle_atom_site_label_2
_geom_angle_atom_site_label_3
_geom_angle
_geom_angle_site_symmetry_1
_geom_angle_site_symmetry_3
N11 Fe1 N5 157.5(2) . .
N11 Fe1 N10 80.8(2) . .
N5 Fe1 N10 87.3(2) . .
N11 Fe1 N1 86.1(2) . .
N5 Fe1 N1 110.7(2) . .
N10 Fe1 N1 157.1(2) . .
N11 Fe1 N4 86.7(2) . .
N5 Fe1 N4 80.3(2) . .
N10 Fe1 N4 112.7(2) . .
N1 Fe1 N4 85.0(2) . .
N11 Fe1 N8 112.3(2) . .
N5 Fe1 N8 85.9(2) . .
N10 Fe1 N8 87.1(2) . .
N1 Fe1 N8 80.5(2) . .
N4 Fe1 N8 155.1(2) . .
O1W Ca1 O2W 79.87(18) . .
O1W Ca1 O2 73.48(17) . 1_455
O2W Ca1 O2 144.88(17) . 1_455
O1W Ca1 O4 124.02(16) . 2_566
O2W Ca1 O4 77.56(16) . 2_566
O2 Ca1 O4 136.74(16) 1_455 2_566
O1W Ca1 O3 93.37(17) . .
O2W Ca1 O3 80.68(16) . .
O2 Ca1 O3 78.52(15) 1_455 .
O4 Ca1 O3 131.55(15) 2_566 .
O1W Ca1 O4 156.47(18) . .
O2W Ca1 O4 83.32(17) . .
O2 Ca1 O4 113.76(15) 1_455 .
O4 Ca1 O4 67.25(16) 2_566 .
O3 Ca1 O4 67.61(14) . .
O1W Ca1 O1 126.96(18) . 1_455
O2W Ca1 O1 147.24(16) . 1_455
O2 Ca1 O1 67.63(15) 1_455 1_455
O4 Ca1 O1 71.61(14) 2_566 1_455
O3 Ca1 O1 111.99(15) . 1_455
O4 Ca1 O1 74.90(15) . 1_455
O1W Ca1 N2 74.89(17) . 2_566
O2W Ca1 N2 103.10(16) . 2_566
O2 Ca1 N2 91.73(15) 1_455 2_566
O4 Ca1 N2 61.74(14) 2_566 2_566
O3 Ca1 N2 166.60(15) . 2_566
O4 Ca1 N2 125.34(14) . 2_566
O1 Ca1 N2 71.79(15) 1_455 2_566
C2 O1 Ca1 115.0(4) . 1_655
C3 O2 Ca1 117.3(4) . 1_655
C5 O3 Ca1 115.7(4) . .
C6 O4 Ca1 122.3(4) . 2_566
C6 O4 Ca1 113.9(4) . .
Ca1 O4 Ca1 112.75(16) 2_566 .
C6 N1 N2 114.8(5) . .
C6 N1 Fe1 116.4(4) . .
N2 N1 Fe1 124.7(4) . .
N1 N2 C1 110.0(5) . .
N1 N2 C10 106.4(4) . .
C1 N2 C10 109.6(5) . .
N1 N2 Ca1 106.2(3) . 2_566
C1 N2 Ca1 114.2(3) . 2_566
C10 N2 Ca1 110.1(4) . 2_566
N4 N3 C11 109.9(5) . .
N4 N3 C1 109.3(5) . .
C11 N3 C1 109.7(5) . .
C2 N4 N3 114.1(5) . .
C2 N4 Fe1 116.5(4) . .
N3 N4 Fe1 123.1(4) . .
C3 N5 N6 113.6(6) . .
C3 N5 Fe1 117.4(5) . .
N6 N5 Fe1 123.2(4) . .
N5 N6 C4 110.7(5) . .
N5 N6 C12 107.7(5) . .
C4 N6 C12 109.3(5) . .
N8 N7 C7 111.0(5) . .
N8 N7 C4 109.7(5) . .
C7 N7 C4 110.6(5) . .
C5 N8 N7 115.1(5) . .
C5 N8 Fe1 115.0(4) . .
N7 N8 Fe1 121.7(4) . .
N10 N9 C12 112.1(5) . .
N10 N9 C7 110.7(5) . .
C12 N9 C7 110.7(5) . .
C8 N10 N9 114.3(5) . .
C8 N10 Fe1 115.3(4) . .
N9 N10 Fe1 120.7(4) . .
C9 N11 N12 114.2(5) . .
C9 N11 Fe1 118.6(4) . .
N12 N11 Fe1 123.6(4) . .
N11 N12 C10 111.1(5) . .
N11 N12 C11 108.4(5) . .
C10 N12 C11 110.0(5) . .
N2 C1 N3 114.1(5) . .
N2 C1 H1A 108.7 . .
N3 C1 H1A 108.7 . .
N2 C1 H1B 108.7 . .
N3 C1 H1B 108.7 . .
H1A C1 H1B 107.6 . .
O1 C2 N4 130.5(6) . .
O1 C2 C3 118.1(7) . .
N4 C2 C3 111.4(6) . .
O2 C3 N5 129.4(6) . .
O2 C3 C2 119.8(6) . .
N5 C3 C2 110.7(7) . .
N6 C4 N7 113.2(5) . .
N6 C4 H4A 108.9 . .
N7 C4 H4A 108.9 . .
N6 C4 H4B 108.9 . .
N7 C4 H4B 108.9 . .
H4A C4 H4B 107.8 . .
O3 C5 N8 128.2(6) . .
O3 C5 C6 120.1(6) . .
N8 C5 C6 111.7(6) . .
O4 C6 N1 129.0(6) . .
O4 C6 C5 118.2(6) . .
N1 C6 C5 112.8(6) . .
N7 C7 N9 111.2(5) . .
N7 C7 H7A 109.4 . .
N9 C7 H7A 109.4 . .
N7 C7 H7B 109.4 . .
N9 C7 H7B 109.4 . .
H7A C7 H7B 108.0 . .
O5 C8 N10 128.4(6) . .
O5 C8 C9 120.3(6) . .
N10 C8 C9 111.2(6) . .
O6 C9 N11 127.9(6) . .
O6 C9 C8 122.3(6) . .
N11 C9 C8 109.8(6) . .
N12 C10 N2 113.6(6) . .
N12 C10 H10A 108.8 . .
N2 C10 H10A 108.8 . .
N12 C10 H10B 108.8 . .
N2 C10 H10B 108.8 . .
H10A C10 H10B 107.7 . .
N3 C11 N12 113.6(5) . .
N3 C11 H11A 108.8 . .
N12 C11 H11A 108.8 . .
N3 C11 H11B 108.8 . .
N12 C11 H11B 108.8 . .
H11A C11 H11B 107.7 . .
N9 C12 N6 112.9(5) . .
N9 C12 H12A 109.0 . .
N6 C12 H12A 109.0 . .
N9 C12 H12B 109.0 . .
N6 C12 H12B 109.0 . .
H12A C12 H12B 107.8 . .
O7 C13 C15 108.4(10) . .
O7 C13 C14 110.3(9) . .
C15 C13 C14 112.8(10) . .
O7 C13 H13 108.4 . .
C15 C13 H13 108.4 . .
C14 C13 H13 108.4 . .
C13 C14 H14A 109.5 . .
C13 C14 H14B 109.5 . .
H14A C14 H14B 109.5 . .
C13 C14 H14C 109.5 . .
H14A C14 H14C 109.5 . .
H14B C14 H14C 109.5 . .
C13 C15 H15A 109.5 . .
C13 C15 H15B 109.5 . .
H15A C15 H15B 109.5 . .
C13 C15 H15C 109.5 . .
H15A C15 H15C 109.5 . .
H15B C15 H15C 109.5 . .
C13 O7 H7 109.3 . .
Ca1 O1W H1W1 116(4) . .
Ca1 O1W H2W1 135(5) . .
H1W1 O1W H2W1 108(7) . .
Ca1 O2W H1W2 118(5) . .
Ca1 O2W H2W2 124(5) . .
H1W2 O2W H2W2 95(6) . .
H1W3 O3W H2W3 119.6 . .
H1W4 O4W H2W4 109(8) . .
H1W5 O5W H2W5 99(7) . .
H1W6 O6W H2W6 110(7) . .

loop_
_geom_bond_atom_site_label_1
_geom_bond_atom_site_label_2
_geom_bond_distance
_geom_bond_site_symmetry_2
Fe1 N11 1.915(5) .
Fe1 N5 1.938(6) .
Fe1 N10 1.946(5) .
Fe1 N1 1.961(5) .
Fe1 N4 1.961(5) .
Fe1 N8 1.965(5) .
Ca1 O1W 2.345(5) .
Ca1 O2W 2.402(5) .
Ca1 O2 2.406(4) 1_455
Ca1 O4 2.407(4) 2_566
Ca1 O3 2.451(4) .
Ca1 O4 2.475(4) .
Ca1 O1 2.499(5) 1_455
Ca1 N2 2.856(5) 2_566
O1 C2 1.249(7) .
O1 Ca1 2.499(5) 1_655
O2 C3 1.228(8) .
O2 Ca1 2.406(4) 1_655
O3 C5 1.251(7) .
O4 C6 1.257(7) .
O4 Ca1 2.407(4) 2_566
O5 C8 1.231(7) .
O6 C9 1.237(7) .
N1 C6 1.309(8) .
N1 N2 1.436(6) .
N2 C1 1.468(8) .
N2 C10 1.492(8) .
N2 Ca1 2.856(5) 2_566
N3 N4 1.427(6) .
N3 C11 1.460(8) .
N3 C1 1.473(7) .
N4 C2 1.331(8) .
N5 C3 1.341(8) .
N5 N6 1.432(6) .
N6 C4 1.461(8) .
N6 C12 1.485(7) .
N7 N8 1.415(6) .
N7 C7 1.466(7) .
N7 C4 1.466(8) .
N8 C5 1.340(8) .
N9 N10 1.403(6) .
N9 C12 1.454(8) .
N9 C7 1.474(8) .
N10 C8 1.356(8) .
N11 C9 1.351(7) .
N11 N12 1.427(6) .
N12 C10 1.462(8) .
N12 C11 1.484(8) .
C1 H1A 0.9700 .
C1 H1B 0.9700 .
C2 C3 1.513(9) .
C4 H4A 0.9700 .
C4 H4B 0.9700 .
C5 C6 1.496(8) .
C7 H7A 0.9700 .
C7 H7B 0.9700 .
C8 C9 1.512(9) .
C10 H10A 0.9700 .
C10 H10B 0.9700 .
C11 H11A 0.9700 .
C11 H11B 0.9700 .
C12 H12A 0.9700 .
C12 H12B 0.9700 .
C13 O7 1.436(10) .
C13 C15 1.435(14) .
C13 C14 1.440(12) .
C13 H13 0.9800 .
C14 H14A 0.9600 .
C14 H14B 0.9600 .
C14 H14C 0.9600 .
C15 H15A 0.9600 .
C15 H15B 0.9600 .
C15 H15C 0.9600 .
O7 H7 0.9130 .
O1W H1W1 0.93(7) .
O1W H2W1 0.81(7) .
O2W H1W2 0.85(7) .
O2W H2W2 0.81(7) .
O3W H1W3 0.9837 .
O3W H2W3 0.7728 .
O4W H1W4 0.79(8) .
O4W H2W4 0.94(7) .
O5W H1W5 0.87(8) .
O5W H2W5 0.82(8) .
O6W H1W6 0.90(8) .
O6W H2W6 0.94(7) .

loop_
_geom_hbond_atom_site_label_D
_geom_hbond_atom_site_label_H
_geom_hbond_atom_site_label_A
_geom_hbond_distance_DH
_geom_hbond_distance_HA
_geom_hbond_distance_DA
_geom_hbond_angle_DHA
_geom_hbond_site_symmetry_A
C4 H4A O3 0.97 2.52 3.400(7) 150.2 2_567
C4 H4A N7 0.97 2.62 3.149(8) 114.3 2_567
C10 H10A O1W 0.97 2.60 3.235(8) 123.3 2_566
C12 H12A O2 0.97 2.45 3.384(8) 161.9 2_667
O7 H7 O3W 0.91 1.98 2.894(8) 178.2 .
O1W H2W1 O3W 0.81(7) 1.95(7) 2.758(7) 173(7) .
O2W H1W2 O1 0.85(7) 1.96(7) 2.748(6) 154(7) 2_666
O2W H2W2 O6W 0.81(7) 1.89(7) 2.696(7) 171(8) .
O3W H1W3 O5 0.98 1.85 2.778(6) 156.1 2_567
O3W H2W3 O6 0.77 2.28 3.000(7) 155.6 1_545
O4W H1W4 O5W 0.79(8) 2.00(8) 2.772(8) 168(8) 1_455
O4W H2W4 N6 0.94(7) 2.21(7) 3.132(8) 166(7) 1_455
O5W H1W5 O6 0.87(8) 1.97(8) 2.766(7) 153(7) 1_545
O5W H2W5 O2W 0.82(8) 2.13(8) 2.944(8) 177(9) .
O6W H1W6 O6 0.90(8) 2.16(8) 2.874(7) 137(7) 1_545
O6W H1W6 N12 0.90(8) 2.34(8) 3.147(8) 149(7) 1_545
O6W H2W6 O7 0.94(7) 1.86(7) 2.789(8) 167(8) 2_556

loop_
_geom_torsion_atom_site_label_1
_geom_torsion_atom_site_label_2
_geom_torsion_atom_site_label_3
_geom_torsion_atom_site_label_4
_geom_torsion
_geom_torsion_site_symmetry_1
_geom_torsion_site_symmetry_2
_geom_torsion_site_symmetry_3
_geom_torsion_site_symmetry_4
C6 N1 N2 C1 -145.9(5) . . . .
Fe1 N1 N2 C1 57.8(6) . . . .
C6 N1 N2 C10 95.5(6) . . . .
Fe1 N1 N2 C10 -60.9(6) . . . .
C6 N1 N2 Ca1 -21.8(6) . . . 2_566
Fe1 N1 N2 Ca1 -178.2(3) . . . 2_566
C11 N3 N4 C2 -151.2(6) . . . .
C1 N3 N4 C2 88.3(6) . . . .
C11 N3 N4 Fe1 57.7(6) . . . .
C1 N3 N4 Fe1 -62.8(6) . . . .
C3 N5 N6 C4 -148.9(5) . . . .
Fe1 N5 N6 C4 58.9(6) . . . .
C3 N5 N6 C12 91.6(6) . . . .
Fe1 N5 N6 C12 -60.6(6) . . . .
C7 N7 N8 C5 -153.8(5) . . . .
C4 N7 N8 C5 83.7(7) . . . .
C7 N7 N8 Fe1 59.4(6) . . . .
C4 N7 N8 Fe1 -63.2(6) . . . .
C12 N9 N10 C8 -155.0(5) . . . .
C7 N9 N10 C8 80.9(6) . . . .
C12 N9 N10 Fe1 60.4(6) . . . .
C7 N9 N10 Fe1 -63.8(6) . . . .
C9 N11 N12 C10 -142.7(6) . . . .
Fe1 N11 N12 C10 59.0(7) . . . .
C9 N11 N12 C11 96.3(6) . . . .
Fe1 N11 N12 C11 -61.9(6) . . . .
N1 N2 C1 N3 -63.2(7) . . . .
C10 N2 C1 N3 53.5(7) . . . .
Ca1 N2 C1 N3 177.5(4) 2_566 . . .
N4 N3 C1 N2 66.1(7) . . . .
C11 N3 C1 N2 -54.6(7) . . . .
Ca1 O1 C2 N4 170.7(6) 1_655 . . .
Ca1 O1 C2 C3 -7.8(7) 1_655 . . .
N3 N4 C2 O1 11.7(10) . . . .
Fe1 N4 C2 O1 164.7(6) . . . .
N3 N4 C2 C3 -169.8(5) . . . .
Fe1 N4 C2 C3 -16.7(7) . . . .
Ca1 O2 C3 N5 160.0(6) 1_655 . . .
Ca1 O2 C3 C2 -16.7(8) 1_655 . . .
N6 N5 C3 O2 12.7(10) . . . .
Fe1 N5 C3 O2 166.6(6) . . . .
N6 N5 C3 C2 -170.4(5) . . . .
Fe1 N5 C3 C2 -16.5(7) . . . .
O1 C2 C3 O2 17.1(9) . . . .
N4 C2 C3 O2 -161.7(6) . . . .
Ca1 C2 C3 O2 11.4(5) 1_655 . . .
O1 C2 C3 N5 -160.2(6) . . . .
N4 C2 C3 N5 21.0(8) . . . .
Ca1 C2 C3 N5 -165.8(5) 1_655 . . .
N5 N6 C4 N7 -64.4(6) . . . .
C12 N6 C4 N7 54.1(7) . . . .
N8 N7 C4 N6 66.9(6) . . . .
C7 N7 C4 N6 -55.8(7) . . . .
Ca1 O3 C5 N8 176.4(6) . . . .
Ca1 O3 C5 C6 -2.2(8) . . . .
N7 N8 C5 O3 13.2(10) . . . .
Fe1 N8 C5 O3 162.3(6) . . . .
N7 N8 C5 C6 -168.2(5) . . . .
Fe1 N8 C5 C6 -19.0(7) . . . .
Ca1 O4 C6 N1 14.3(9) 2_566 . . .
Ca1 O4 C6 N1 155.6(6) . . . .
Ca1 O4 C6 C5 -165.9(4) 2_566 . . .
Ca1 O4 C6 C5 -24.5(7) . . . .
N2 N1 C6 O4 9.4(10) . . . .
Fe1 N1 C6 O4 167.8(5) . . . .
N2 N1 C6 C5 -170.4(5) . . . .
Fe1 N1 C6 C5 -12.1(7) . . . .
O3 C5 C6 O4 19.1(10) . . . .
N8 C5 C6 O4 -159.6(6) . . . .
Ca1 C5 C6 O4 17.6(5) . . . .
O3 C5 C6 N1 -161.0(6) . . . .
N8 C5 C6 N1 20.2(8) . . . .
Ca1 C5 C6 N1 -162.6(5) . . . .
N8 N7 C7 N9 -66.7(7) . . . .
C4 N7 C7 N9 55.3(7) . . . .
N10 N9 C7 N7 69.2(6) . . . .
C12 N9 C7 N7 -55.8(6) . . . .
N9 N10 C8 O5 13.8(10) . . . .
Fe1 N10 C8 O5 160.4(6) . . . .
N9 N10 C8 C9 -168.6(5) . . . .
Fe1 N10 C8 C9 -22.0(7) . . . .
N12 N11 C9 O6 10.0(10) . . . .
Fe1 N11 C9 O6 169.5(6) . . . .
N12 N11 C9 C8 -171.1(5) . . . .
Fe1 N11 C9 C8 -11.6(7) . . . .
O5 C8 C9 O6 18.1(10) . . . .
N10 C8 C9 O6 -159.7(6) . . . .
O5 C8 C9 N11 -160.9(6) . . . .
N10 C8 C9 N11 21.3(8) . . . .
N11 N12 C10 N2 -66.6(7) . . . .
C11 N12 C10 N2 53.4(7) . . . .
N1 N2 C10 N12 65.8(6) . . . .
C1 N2 C10 N12 -53.1(6) . . . .
Ca1 N2 C10 N12 -179.5(4) 2_566 . . .
N4 N3 C11 N12 -65.9(7) . . . .
C1 N3 C11 N12 54.4(7) . . . .
N11 N12 C11 N3 67.2(6) . . . .
C10 N12 C11 N3 -54.5(7) . . . .
N10 N9 C12 N6 -68.4(7) . . . .
C7 N9 C12 N6 55.8(6) . . . .
N5 N6 C12 N9 66.1(7) . . . .
C4 N6 C12 N9 -54.3(7) . . . .
